data_4101841
loop_
_publ_author_name
'Sha Lou'
'Gregory C. Fu'

_publ_section_title
;
 Nickel/Bis(oxazoline)-Catalyzed Asymmetric Kumada Reactions of Alkyl
 Electrophiles: Cross-Couplings of Racemic \a-Bromoketones
;
_journal_name_full 'Journal of the American Chemical Society'
_journal_page_first 1264
_journal_page_last 1266
_journal_paper_doi 10.1021/ja909689t
_journal_volume 132
_journal_year 2010
_chemical_absolute_configuration ad
_chemical_formula_sum 'C22 H20 O2'
_chemical_formula_weight 316.38
_chemical_name_systematic
; 
 ? 
;
_space_group_IT_number 4
_symmetry_cell_setting monoclinic
_symmetry_space_group_name_Hall 'P 2yb'
_symmetry_space_group_name_H-M 'P 1 21 1'
_atom_sites_solution_hydrogens geom
_atom_sites_solution_primary direct
_atom_sites_solution_secondary difmap
_audit_creation_method SHELXL-97
_cell_angle_alpha 90.00
_cell_angle_beta 91.466(2)
_cell_angle_gamma 90.00
_cell_formula_units_Z 2
_cell_length_a 5.5286(2)
_cell_length_b 7.7518(3)
_cell_length_c 19.4144(6)
_cell_measurement_reflns_used 4596
_cell_measurement_temperature 100(2)
_cell_measurement_theta_max 68.43
_cell_measurement_theta_min 4.56
_cell_volume 831.76(5)
_computing_cell_refinement 'SAINT 7.46A (Bruker-AXS, 2008)'
_computing_data_collection 'APEX2 3.0 (Bruker-AXS, 2008)'
_computing_data_reduction 'SAINT 7.46A (Bruker-AXS, 2008)'
_computing_molecular_graphics 'Bruker SHELXTL'
_computing_publication_material 'Bruker SHELXTL'
_computing_structure_refinement 'SHELXL-97 (Sheldrick, 2008)'
_computing_structure_solution 'SHELXS-97 (Sheldrick, 2008)'
_diffrn_ambient_temperature 100(2)
_diffrn_detector_area_resol_mean 8.3
_diffrn_measured_fraction_theta_full 0.998
_diffrn_measured_fraction_theta_max 0.998
_diffrn_measurement_device_type 'Bruker Smart APEX CCD'
_diffrn_measurement_method 'omega and phi scans'
_diffrn_radiation_monochromator graphite
_diffrn_radiation_source 'fine-focus sealed tube'
_diffrn_radiation_type CuK\a
_diffrn_radiation_wavelength 1.54178
_diffrn_reflns_av_R_equivalents 0.0583
_diffrn_reflns_av_sigmaI/netI 0.0366
_diffrn_reflns_limit_h_max 6
_diffrn_reflns_limit_h_min -6
_diffrn_reflns_limit_k_max 9
_diffrn_reflns_limit_k_min -9
_diffrn_reflns_limit_l_max 23
_diffrn_reflns_limit_l_min -23
_diffrn_reflns_number 3125
_diffrn_reflns_theta_full 67.68
_diffrn_reflns_theta_max 67.68
_diffrn_reflns_theta_min 2.28
_exptl_absorpt_coefficient_mu 0.625
_exptl_absorpt_correction_T_max 0.9401
_exptl_absorpt_correction_T_min 0.7577
_exptl_absorpt_correction_type multi-scan
_exptl_absorpt_process_details 'SADABS (Sheldrick, 2008)'
_exptl_crystal_colour colourless
_exptl_crystal_density_diffrn 1.263
_exptl_crystal_density_method 'not measured'
_exptl_crystal_description plate
_exptl_crystal_F_000 336
_exptl_crystal_size_max 0.47
_exptl_crystal_size_mid 0.25
_exptl_crystal_size_min 0.10
_refine_diff_density_max 0.210
_refine_diff_density_min -0.151
_refine_diff_density_rms 0.036
_refine_ls_abs_structure_details 'Flack H D (1983), Acta Cryst. A39, 876-881'
_refine_ls_abs_structure_Flack 0.1(2)
_refine_ls_extinction_method none
_refine_ls_goodness_of_fit_ref 1.055
_refine_ls_hydrogen_treatment constr
_refine_ls_matrix_type full
_refine_ls_number_parameters 219
_refine_ls_number_reflns 3128
_refine_ls_number_restraints 217
_refine_ls_restrained_S_all 1.019
_refine_ls_R_factor_all 0.0385
_refine_ls_R_factor_gt 0.0376
_refine_ls_shift/su_max 0.000
_refine_ls_shift/su_mean 0.000
_refine_ls_structure_factor_coef Fsqd
_refine_ls_weighting_details 'calc w=1/[\s^2^(Fo^2^)+(0.0605P)^2^+0.1754P] where P=(Fo^2^+2Fc^2^)/3'
_refine_ls_weighting_scheme calc
_refine_ls_wR_factor_gt 0.1044
_refine_ls_wR_factor_ref 0.1049
_reflns_number_gt 3057
_reflns_number_total 3128
_reflns_threshold_expression >2sigma(I)
_cod_data_source_file ja909689t_si_001.cif
_cod_data_source_block d09024
_cod_database_code 4101841

loop_
_symmetry_equiv_pos_as_xyz
'x, y, z'
'-x, y+1/2, -z'

loop_
_atom_site_label
_atom_site_type_symbol
_atom_site_fract_x
_atom_site_fract_y
_atom_site_fract_z
_atom_site_U_iso_or_equiv
_atom_site_adp_type
_atom_site_occupancy
_atom_site_symmetry_multiplicity
_atom_site_calc_flag
_atom_site_refinement_flags
_atom_site_disorder_assembly
_atom_site_disorder_group
O1 O 0.3470(2) 0.02072(18) 0.05252(6) 0.0285(3) Uani 1 1 d U . .
O2 O 0.7633(2) 0.0206(2) 0.35782(7) 0.0351(3) Uani 1 1 d U . .
C1 C 0.1321(3) 0.0951(3) 0.02324(10) 0.0295(4) Uani 1 1 d U . .
H1A H 0.1302 0.2205 0.0328 0.035 Uiso 1 1 calc R . .
H1B H -0.0112 0.0428 0.0445 0.035 Uiso 1 1 calc R . .
C2 C 0.1205(3) 0.0652(2) -0.05331(9) 0.0263(4) Uani 1 1 d U . .
C3 C -0.0775(3) 0.1343(3) -0.09053(10) 0.0295(4) Uani 1 1 d U . .
H3 H -0.1987 0.1962 -0.0671 0.035 Uiso 1 1 calc R . .
C4 C -0.0975(3) 0.1130(3) -0.16109(10) 0.0297(4) Uani 1 1 d U . .
H4 H -0.2327 0.1600 -0.1857 0.036 Uiso 1 1 calc R . .
C5 C 0.0781(3) 0.0238(3) -0.19623(10) 0.0299(4) Uani 1 1 d U . .
H5 H 0.0648 0.0105 -0.2448 0.036 Uiso 1 1 calc R . .
C6 C 0.2742(3) -0.0462(3) -0.15952(10) 0.0301(4) Uani 1 1 d U . .
H6 H 0.3948 -0.1081 -0.1833 0.036 Uiso 1 1 calc R . .
C7 C 0.2951(3) -0.0264(2) -0.08848(9) 0.0291(4) Uani 1 1 d U . .
H7 H 0.4289 -0.0756 -0.0639 0.035 Uiso 1 1 calc R . .
C8 C 0.3805(3) 0.0328(2) 0.12219(9) 0.0251(4) Uani 1 1 d U . .
C9 C 0.2213(3) 0.1155(2) 0.16601(9) 0.0267(4) Uani 1 1 d U . .
H9 H 0.0774 0.1672 0.1479 0.032 Uiso 1 1 calc R . .
C10 C 0.2748(3) 0.1215(2) 0.23616(9) 0.0272(4) Uani 1 1 d U . .
H10 H 0.1625 0.1734 0.2661 0.033 Uiso 1 1 calc R . .
C11 C 0.4895(3) 0.0532(2) 0.26387(9) 0.0261(4) Uani 1 1 d U . .
C12 C 0.6452(3) -0.0311(2) 0.21883(9) 0.0264(4) Uani 1 1 d U . .
H12 H 0.7908 -0.0810 0.2367 0.032 Uiso 1 1 calc R . .
C13 C 0.5916(3) -0.0431(2) 0.14940(9) 0.0279(4) Uani 1 1 d U . .
H13 H 0.6978 -0.1029 0.1200 0.033 Uiso 1 1 calc R . .
C14 C 0.5626(3) 0.0671(2) 0.33825(10) 0.0277(4) Uani 1 1 d U . .
C15 C 0.3823(3) 0.1397(2) 0.38932(9) 0.0284(4) Uani 1 1 d U . .
H15 H 0.2259 0.0767 0.3819 0.034 Uiso 1 1 calc R . .
C16 C 0.3329(3) 0.3315(3) 0.37733(9) 0.0275(4) Uani 1 1 d U . .
C17 C 0.1185(3) 0.4026(3) 0.40156(10) 0.0313(4) Uani 1 1 d U . .
H17 H 0.0074 0.3315 0.4250 0.038 Uiso 1 1 calc R . .
C18 C 0.0669(3) 0.5765(3) 0.39165(10) 0.0335(4) Uani 1 1 d U . .
H18 H -0.0777 0.6241 0.4090 0.040 Uiso 1 1 calc R . .
C19 C 0.2256(3) 0.6807(3) 0.35651(10) 0.0338(4) Uani 1 1 d U . .
H19 H 0.1884 0.7988 0.3486 0.041 Uiso 1 1 calc R . .
C20 C 0.4387(4) 0.6113(3) 0.33311(10) 0.0332(4) Uani 1 1 d U . .
H20 H 0.5495 0.6824 0.3095 0.040 Uiso 1 1 calc R . .
C21 C 0.4917(3) 0.4381(3) 0.34391(9) 0.0292(4) Uani 1 1 d U . .
H21 H 0.6396 0.3923 0.3280 0.035 Uiso 1 1 calc R . .
C22 C 0.4683(4) 0.1068(3) 0.46364(10) 0.0380(5) Uani 1 1 d U . .
H22A H 0.3467 0.1495 0.4953 0.057 Uiso 1 1 calc R . .
H22B H 0.6217 0.1672 0.4725 0.057 Uiso 1 1 calc R . .
H22C H 0.4918 -0.0173 0.4708 0.057 Uiso 1 1 calc R . .

loop_
_atom_site_aniso_label
_atom_site_aniso_U_11
_atom_site_aniso_U_22
_atom_site_aniso_U_33
_atom_site_aniso_U_23
_atom_site_aniso_U_13
_atom_site_aniso_U_12
O1 0.0262(6) 0.0330(7) 0.0263(6) -0.0011(5) 0.0029(4) 0.0033(6)
O2 0.0323(6) 0.0386(8) 0.0342(7) -0.0018(6) -0.0031(5) 0.0031(6)
C1 0.0256(8) 0.0322(10) 0.0309(9) -0.0011(8) 0.0040(7) 0.0026(8)
C2 0.0227(8) 0.0252(9) 0.0312(9) 0.0015(7) 0.0044(6) -0.0045(7)
C3 0.0255(9) 0.0282(9) 0.0349(10) 0.0000(8) 0.0045(7) 0.0002(8)
C4 0.0233(8) 0.0311(9) 0.0347(10) 0.0023(8) -0.0001(7) 0.0011(8)
C5 0.0295(8) 0.0324(10) 0.0279(9) -0.0001(8) 0.0021(7) -0.0040(8)
C6 0.0285(9) 0.0312(10) 0.0307(9) -0.0012(8) 0.0065(7) 0.0015(8)
C7 0.0243(8) 0.0312(10) 0.0317(10) 0.0021(8) 0.0005(7) 0.0015(8)
C8 0.0248(8) 0.0227(8) 0.0279(8) -0.0003(7) 0.0029(6) -0.0029(7)
C9 0.0209(8) 0.0268(9) 0.0324(9) -0.0009(8) 0.0013(6) -0.0001(8)
C10 0.0231(8) 0.0268(8) 0.0319(9) -0.0033(8) 0.0059(7) -0.0022(7)
C11 0.0239(8) 0.0243(9) 0.0303(9) -0.0004(7) 0.0044(6) -0.0047(7)
C12 0.0210(8) 0.0244(9) 0.0337(9) 0.0023(7) 0.0003(6) 0.0017(7)
C13 0.0255(8) 0.0265(9) 0.0320(9) -0.0004(8) 0.0074(7) 0.0004(8)
C14 0.0267(9) 0.0221(9) 0.0343(10) 0.0019(7) 0.0006(7) -0.0017(8)
C15 0.0298(9) 0.0297(10) 0.0258(9) 0.0009(7) 0.0019(7) -0.0054(8)
C16 0.0287(9) 0.0332(10) 0.0202(8) -0.0042(7) -0.0037(6) -0.0014(7)
C17 0.0281(10) 0.0380(10) 0.0279(10) -0.0025(8) 0.0017(7) -0.0044(8)
C18 0.0280(9) 0.0365(11) 0.0358(10) -0.0096(8) -0.0012(7) 0.0032(8)
C19 0.0360(10) 0.0284(9) 0.0366(10) -0.0041(8) -0.0052(8) 0.0034(8)
C20 0.0330(9) 0.0317(10) 0.0348(10) 0.0005(8) 0.0004(7) -0.0042(8)
C21 0.0250(9) 0.0331(10) 0.0294(9) -0.0029(7) 0.0003(7) 0.0012(8)
C22 0.0466(11) 0.0391(11) 0.0284(10) 0.0063(8) 0.0036(8) 0.0034(10)

loop_
_atom_type_symbol
_atom_type_description
_atom_type_scat_dispersion_real
_atom_type_scat_dispersion_imag
_atom_type_scat_source
C C 0.0181 0.0091 'International Tables Vol C Tables 4.2.6.8 and 6.1.1.4'
H H 0.0000 0.0000 'International Tables Vol C Tables 4.2.6.8 and 6.1.1.4'
O O 0.0492 0.0322 'International Tables Vol C Tables 4.2.6.8 and 6.1.1.4'

loop_
_geom_angle_atom_site_label_1
_geom_angle_atom_site_label_2
_geom_angle_atom_site_label_3
_geom_angle
_geom_angle_site_symmetry_1
_geom_angle_site_symmetry_3
_geom_angle_publ_flag
C8 O1 C1 117.30(13) . . ?
O1 C1 C2 110.24(14) . . ?
O1 C1 H1A 109.6 . . ?
C2 C1 H1A 109.6 . . ?
O1 C1 H1B 109.6 . . ?
C2 C1 H1B 109.6 . . ?
H1A C1 H1B 108.1 . . ?
C7 C2 C3 118.97(16) . . ?
C7 C2 C1 123.44(15) . . ?
C3 C2 C1 117.60(15) . . ?
C4 C3 C2 120.43(17) . . ?
C4 C3 H3 119.8 . . ?
C2 C3 H3 119.8 . . ?
C3 C4 C5 120.58(16) . . ?
C3 C4 H4 119.7 . . ?
C5 C4 H4 119.7 . . ?
C4 C5 C6 119.26(17) . . ?
C4 C5 H5 120.4 . . ?
C6 C5 H5 120.4 . . ?
C7 C6 C5 120.59(17) . . ?
C7 C6 H6 119.7 . . ?
C5 C6 H6 119.7 . . ?
C6 C7 C2 120.16(16) . . ?
C6 C7 H7 119.9 . . ?
C2 C7 H7 119.9 . . ?
O1 C8 C9 124.35(15) . . ?
O1 C8 C13 115.89(15) . . ?
C9 C8 C13 119.75(16) . . ?
C10 C9 C8 119.48(15) . . ?
C10 C9 H9 120.3 . . ?
C8 C9 H9 120.3 . . ?
C9 C10 C11 121.59(16) . . ?
C9 C10 H10 119.2 . . ?
C11 C10 H10 119.2 . . ?
C10 C11 C12 117.75(16) . . ?
C10 C11 C14 123.50(16) . . ?
C12 C11 C14 118.74(16) . . ?
C13 C12 C11 121.43(16) . . ?
C13 C12 H12 119.3 . . ?
C11 C12 H12 119.3 . . ?
C12 C13 C8 119.90(16) . . ?
C12 C13 H13 120.0 . . ?
C8 C13 H13 120.0 . . ?
O2 C14 C11 120.13(16) . . ?
O2 C14 C15 120.64(17) . . ?
C11 C14 C15 119.22(14) . . ?
C16 C15 C22 110.84(15) . . ?
C16 C15 C14 112.08(15) . . ?
C22 C15 C14 110.98(15) . . ?
C16 C15 H15 107.6 . . ?
C22 C15 H15 107.6 . . ?
C14 C15 H15 107.6 . . ?
C21 C16 C17 118.45(18) . . ?
C21 C16 C15 122.75(16) . . ?
C17 C16 C15 118.81(16) . . ?
C18 C17 C16 120.55(18) . . ?
C18 C17 H17 119.7 . . ?
C16 C17 H17 119.7 . . ?
C19 C18 C17 120.21(18) . . ?
C19 C18 H18 119.9 . . ?
C17 C18 H18 119.9 . . ?
C20 C19 C18 119.41(19) . . ?
C20 C19 H19 120.3 . . ?
C18 C19 H19 120.3 . . ?
C19 C20 C21 120.3(2) . . ?
C19 C20 H20 119.8 . . ?
C21 C20 H20 119.8 . . ?
C16 C21 C20 121.06(18) . . ?
C16 C21 H21 119.5 . . ?
C20 C21 H21 119.5 . . ?
C15 C22 H22A 109.5 . . ?
C15 C22 H22B 109.5 . . ?
H22A C22 H22B 109.5 . . ?
C15 C22 H22C 109.5 . . ?
H22A C22 H22C 109.5 . . ?
H22B C22 H22C 109.5 . . ?

loop_
_geom_bond_atom_site_label_1
_geom_bond_atom_site_label_2
_geom_bond_distance
_geom_bond_site_symmetry_2
_geom_bond_publ_flag
O1 C8 1.364(2) . ?
O1 C1 1.425(2) . ?
O2 C14 1.218(2) . ?
C1 C2 1.504(2) . ?
C1 H1A 0.9900 . ?
C1 H1B 0.9900 . ?
C2 C7 1.391(2) . ?
C2 C3 1.403(3) . ?
C3 C4 1.381(3) . ?
C3 H3 0.9500 . ?
C4 C5 1.386(3) . ?
C4 H4 0.9500 . ?
C5 C6 1.392(3) . ?
C5 H5 0.9500 . ?
C6 C7 1.390(2) . ?
C6 H6 0.9500 . ?
C7 H7 0.9500 . ?
C8 C9 1.395(2) . ?
C8 C13 1.399(2) . ?
C9 C10 1.387(2) . ?
C9 H9 0.9500 . ?
C10 C11 1.395(3) . ?
C10 H10 0.9500 . ?
C11 C12 1.404(2) . ?
C11 C14 1.493(2) . ?
C12 C13 1.376(2) . ?
C12 H12 0.9500 . ?
C13 H13 0.9500 . ?
C14 C15 1.531(2) . ?
C15 C16 1.529(3) . ?
C15 C22 1.529(2) . ?
C15 H15 1.0000 . ?
C16 C21 1.380(3) . ?
C16 C17 1.400(3) . ?
C17 C18 1.390(3) . ?
C17 H17 0.9500 . ?
C18 C19 1.385(3) . ?
C18 H18 0.9500 . ?
C19 C20 1.382(3) . ?
C19 H19 0.9500 . ?
C20 C21 1.389(3) . ?
C20 H20 0.9500 . ?
C21 H21 0.9500 . ?
C22 H22A 0.9800 . ?
C22 H22B 0.9800 . ?
C22 H22C 0.9800 . ?

loop_
_cod_related_entry_id
_cod_related_entry_database
_cod_related_entry_code
1 ChemSpider 30660077
